data_7009512
loop_
_publ_author_name
'Encinas, Susana'
'Bushell, Karen L.'
'Couchman, Samantha M.'
'Jeffery, John C.'
'Ward, Michael D.'
'Flamigni, Lucia'
'Barigelletti, Francesco'

_publ_section_title
;
 Switching of the inter-component photoinduced electron- and
 energy-transfer properties of a Ru(II)--aza-crown--Re(I) complex;
 effects of changing temperature, and of incorporation of Ba2+ ion into
 the macrocyclic spacer between the chromophores
;
_journal_issue 11
_journal_name_full 'Journal of the Chemical Society, Dalton Transactions'
_journal_page_first 1783
_journal_paper_doi 10.1039/b001594f
_journal_year 2000
_chemical_formula_sum 'C58.5 H70 F18 N10 O6.5 P3 Ru'
_chemical_formula_weight 1553.22
_chemical_name_systematic
; 
 ? 
;
_space_group_IT_number 2
_symmetry_cell_setting triclinic
_symmetry_space_group_name_Hall '-P 1'
_symmetry_space_group_name_H-M 'P -1'
_atom_sites_solution_hydrogens geom
_atom_sites_solution_primary direct
_atom_sites_solution_secondary difmap
_audit_creation_method SHELXL
_cell_angle_alpha 77.372(10)
_cell_angle_beta 85.719(10)
_cell_angle_gamma 62.299(7)
_cell_formula_units_Z 2
_cell_length_a 12.7188(14)
_cell_length_b 13.5675(13)
_cell_length_c 22.289(3)
_cell_measurement_temperature 173(2)
_cell_volume 3321.4(7)
_computing_structure_refinement 'SHELXL-97 (Sheldrick, 1997)'
_computing_structure_solution 'SHELXS-97 (Sheldrick, 1997)'
_diffrn_ambient_temperature 173(2)
_diffrn_measurement_device 'Siemens SMART Area Detector'
_diffrn_measurement_method '\w rotation with narrow frames (0.3 degrees)'
_diffrn_radiation_monochromator graphite
_diffrn_radiation_source 'fine-focus sealed tube'
_diffrn_radiation_type MoK\a
_diffrn_radiation_wavelength 0.71073
_diffrn_reflns_av_R_equivalents 0.0330
_diffrn_reflns_av_sigmaI/netI 0.0574
_diffrn_reflns_limit_h_max 16
_diffrn_reflns_limit_h_min -16
_diffrn_reflns_limit_k_max 17
_diffrn_reflns_limit_k_min -17
_diffrn_reflns_limit_l_max 28
_diffrn_reflns_limit_l_min -28
_diffrn_reflns_number 33735
_diffrn_reflns_theta_max 27.50
_diffrn_reflns_theta_min 1.73
_exptl_absorpt_coefficient_mu 0.417
_exptl_absorpt_correction_T_max 0.88
_exptl_absorpt_correction_T_min 0.83
_exptl_crystal_colour orange
_exptl_crystal_density_diffrn 1.553
_exptl_crystal_description block
_exptl_crystal_F_000 1588
_exptl_crystal_size_max 0.4
_exptl_crystal_size_mid 0.3
_exptl_crystal_size_min 0.3
_refine_diff_density_max 1.135
_refine_diff_density_min -0.630
_refine_diff_density_rms 0.085
_refine_ls_extinction_method none
_refine_ls_goodness_of_fit_all 1.041
_refine_ls_goodness_of_fit_obs 1.120
_refine_ls_matrix_type full
_refine_ls_number_parameters 883
_refine_ls_number_reflns 14970
_refine_ls_number_restraints 31
_refine_ls_restrained_S_all 1.041
_refine_ls_restrained_S_obs 1.119
_refine_ls_R_factor_all 0.0837
_refine_ls_R_factor_obs 0.0561
_refine_ls_shift/esd_max 0.001
_refine_ls_shift/esd_mean 0.000
_refine_ls_structure_factor_coef Fsqd
_refine_ls_weighting_details 'w=1/[\s^2^(Fo^2^)+(0.1008P)^2^+0.1793P] where P=(Fo^2^+2Fc^2^)/3'
_refine_ls_weighting_scheme calc
_refine_ls_wR_factor_all 0.1724
_refine_ls_wR_factor_obs 0.1555
_reflns_number_observed 10706
_reflns_number_total 14970
_reflns_observed_criterion >2sigma(I)
_cod_data_source_file b001594f.txt
_cod_data_source_block boxes
_cod_depositor_comments
;
The following automatic conversions were performed:

'_refine_ls_weighting_scheme' value 'calc
w=1/[\s^2^(Fo^2^)+(0.1008P)^2^+0.1793P] where P=(Fo^2^+2Fc^2^)/3' was
changed to 'calc'. New tag '_refine_ls_weighting_details' was
created. The value of the new tag was set to
'w=1/[\s^2^(Fo^2^)+(0.1008P)^2^+0.1793P] where P=(Fo^2^+2Fc^2^)/3'.

Automatic conversion script
Id: cif_fix_values 3143 2015-03-26 13:38:13Z robertas 
;
_cod_original_sg_symbol_H-M P-1
_cod_original_formula_sum 'C58.50 H70 F18 N10 O6.50 P3 Ru'
_cod_database_code 7009512

loop_
_symmetry_equiv_pos_as_xyz
'x, y, z'
'-x, -y, -z'

loop_
_atom_site_aniso_label
_atom_site_aniso_U_11
_atom_site_aniso_U_22
_atom_site_aniso_U_33
_atom_site_aniso_U_23
_atom_site_aniso_U_13
_atom_site_aniso_U_12
Ru1 0.02303(14) 0.0310(2) 0.0382(2) -0.01223(11) 0.00148(10) -0.01026(11)
O1 0.0428(15) 0.0380(14) 0.053(2) -0.0157(12) 0.0019(12) -0.0169(12)
N111 0.0288(14) 0.036(2) 0.044(2) -0.0141(13) 0.0005(12) -0.0128(13)
C112 0.035(2) 0.047(2) 0.042(2) -0.014(2) 0.002(2) -0.022(2)
C113 0.062(3) 0.095(4) 0.053(3) -0.040(3) 0.017(2) -0.054(3)
C114 0.081(4) 0.157(6) 0.072(3) -0.062(4) 0.017(3) -0.084(4)
C115 0.054(3) 0.101(4) 0.071(3) -0.035(3) 0.007(2) -0.053(3)
C116 0.034(2) 0.058(3) 0.054(2) -0.022(2) 0.003(2) -0.025(2)
N121 0.0268(14) 0.036(2) 0.040(2) -0.0116(13) 0.0010(12) -0.0138(12)
C122 0.032(2) 0.034(2) 0.040(2) -0.009(2) -0.0011(14) -0.0133(15)
C123 0.040(2) 0.047(2) 0.042(2) -0.018(2) 0.005(2) -0.021(2)
C124 0.036(2) 0.048(2) 0.044(2) -0.014(2) 0.010(2) -0.016(2)
C125 0.029(2) 0.049(2) 0.051(2) -0.011(2) 0.002(2) -0.019(2)
C126 0.029(2) 0.043(2) 0.044(2) -0.013(2) 0.0024(15) -0.017(2)
N211 0.0261(14) 0.0307(15) 0.037(2) -0.0092(12) -0.0011(11) -0.0119(12)
C212 0.025(2) 0.033(2) 0.037(2) -0.0138(14) -0.0004(13) -0.0113(14)
C213 0.031(2) 0.036(2) 0.043(2) -0.016(2) 0.0022(15) -0.011(2)
C214 0.036(2) 0.048(2) 0.046(2) -0.012(2) 0.008(2) -0.015(2)
C215 0.043(2) 0.048(2) 0.045(2) -0.005(2) 0.008(2) -0.022(2)
C216 0.037(2) 0.029(2) 0.045(2) -0.007(2) 0.000(2) -0.012(2)
N221 0.0275(14) 0.034(2) 0.039(2) -0.0085(13) 0.0006(12) -0.0150(12)
C222 0.026(2) 0.033(2) 0.040(2) -0.0107(15) -0.0020(14) -0.0132(14)
C223 0.037(2) 0.034(2) 0.044(2) -0.011(2) 0.000(2) -0.011(2)
C224 0.042(2) 0.036(2) 0.054(2) -0.006(2) -0.008(2) -0.016(2)
C225 0.043(2) 0.047(2) 0.045(2) 0.001(2) -0.005(2) -0.025(2)
C226 0.032(2) 0.046(2) 0.041(2) -0.008(2) 0.0024(15) -0.019(2)
N311 0.0275(14) 0.031(2) 0.040(2) -0.0128(12) 0.0034(12) -0.0128(12)
C312 0.025(2) 0.038(2) 0.042(2) -0.015(2) 0.0053(14) -0.0129(15)
C313 0.033(2) 0.044(2) 0.047(2) -0.016(2) -0.003(2) -0.017(2)
C314 0.043(2) 0.053(3) 0.062(3) -0.025(2) 0.002(2) -0.027(2)
C315 0.047(2) 0.041(2) 0.060(2) -0.021(2) 0.009(2) -0.025(2)
C316 0.037(2) 0.037(2) 0.043(2) -0.011(2) 0.002(2) -0.016(2)
N321 0.0251(14) 0.032(2) 0.045(2) -0.0171(13) 0.0029(12) -0.0095(12)
C322 0.022(2) 0.037(2) 0.041(2) -0.017(2) 0.0047(13) -0.0089(14)
C323 0.029(2) 0.037(2) 0.053(2) -0.014(2) -0.002(2) -0.008(2)
C324 0.032(2) 0.035(2) 0.059(2) -0.011(2) -0.001(2) -0.008(2)
C325 0.029(2) 0.032(2) 0.067(3) -0.019(2) 0.006(2) -0.010(2)
C326 0.027(2) 0.036(2) 0.055(2) -0.020(2) 0.002(2) -0.0121(15)
C410 0.035(2) 0.034(2) 0.100(4) -0.019(2) -0.006(2) -0.012(2)
N411 0.037(2) 0.032(2) 0.098(3) -0.025(2) -0.005(2) -0.0105(14)
C412 0.046(3) 0.027(2) 0.167(6) -0.013(3) -0.011(3) -0.016(2)
C413 0.051(3) 0.046(3) 0.137(6) 0.009(3) 0.007(3) -0.022(2)
O414 0.062(2) 0.079(3) 0.080(2) 0.000(2) 0.008(2) -0.033(2)
C415 0.104(5) 0.159(8) 0.059(4) 0.014(4) 0.014(4) -0.058(5)
C416 0.141(7) 0.076(4) 0.081(4) -0.027(4) -0.043(5) 0.004(4)
O417 0.103(3) 0.135(4) 0.071(3) -0.032(3) 0.009(2) -0.055(3)
C418 0.085(4) 0.122(6) 0.069(4) -0.045(4) 0.005(3) -0.035(4)
C419 0.056(3) 0.097(4) 0.069(3) -0.043(3) -0.007(2) -0.025(3)
N420 0.043(2) 0.050(2) 0.066(2) -0.027(2) 0.002(2) -0.017(2)
C421 0.060(3) 0.047(3) 0.100(4) -0.031(3) -0.006(3) -0.020(2)
C422 0.055(3) 0.046(3) 0.109(4) -0.005(3) 0.000(3) -0.027(2)
O423 0.055(2) 0.053(2) 0.061(2) -0.0085(15) 0.0062(15) -0.029(2)
C424 0.059(3) 0.068(3) 0.054(3) 0.003(2) 0.011(2) -0.021(3)
C425 0.051(3) 0.064(3) 0.046(2) -0.005(2) 0.004(2) -0.008(2)
O426 0.045(2) 0.053(2) 0.054(2) -0.0179(14) -0.0050(13) -0.0082(14)
C427 0.047(3) 0.081(4) 0.072(3) -0.047(3) -0.011(2) -0.004(2)
C428 0.044(2) 0.050(3) 0.124(5) -0.051(3) -0.015(3) -0.008(2)
C429 0.049(3) 0.052(3) 0.080(3) -0.021(2) 0.008(2) -0.022(2)
N511 0.057(2) 0.067(3) 0.077(3) -0.032(2) -0.010(2) -0.022(2)
C512 0.053(3) 0.059(3) 0.080(3) -0.034(3) -0.001(2) -0.024(2)
C513 0.043(2) 0.049(2) 0.062(3) -0.021(2) 0.002(2) -0.018(2)
C514 0.054(3) 0.057(3) 0.063(3) -0.020(2) -0.007(2) -0.026(2)
C515 0.048(2) 0.042(2) 0.059(2) -0.012(2) -0.009(2) -0.024(2)
C516 0.048(2) 0.054(3) 0.049(2) -0.021(2) 0.000(2) -0.021(2)
N521 0.084(3) 0.066(3) 0.071(3) -0.010(2) -0.007(2) -0.040(2)
C522 0.081(4) 0.054(3) 0.077(3) -0.007(3) 0.008(3) -0.037(3)
C523 0.058(3) 0.069(4) 0.077(4) 0.017(3) 0.000(3) -0.019(3)
C524 0.059(3) 0.109(5) 0.063(3) 0.006(3) -0.019(3) -0.036(3)
C525 0.048(2) 0.068(3) 0.050(2) -0.010(2) -0.010(2) -0.024(2)
C526 0.049(2) 0.061(3) 0.046(2) -0.011(2) 0.002(2) -0.029(2)
P1 0.0394(6) 0.0569(7) 0.0713(8) -0.0272(6) 0.0040(5) -0.0236(5)
F11 0.076(2) 0.131(3) 0.095(2) -0.070(2) 0.029(2) -0.066(2)
F12 0.053(2) 0.087(2) 0.090(2) -0.015(2) -0.010(2) -0.015(2)
F13 0.0381(14) 0.066(2) 0.127(3) -0.019(2) 0.0035(15) -0.0209(13)
F14 0.078(2) 0.075(2) 0.081(2) -0.019(2) -0.004(2) -0.049(2)
F15 0.066(2) 0.085(2) 0.071(2) -0.032(2) 0.0060(14) -0.037(2)
F16 0.054(2) 0.080(2) 0.112(2) -0.040(2) 0.017(2) -0.043(2)
P2 0.0643(7) 0.0568(7) 0.0559(7) -0.0100(6) -0.0022(6) -0.0335(6)
F21 0.149(4) 0.116(3) 0.138(3) 0.045(3) -0.085(3) -0.086(3)
F22 0.109(3) 0.101(3) 0.096(2) 0.006(2) 0.004(2) -0.068(2)
F23 0.159(4) 0.096(3) 0.109(3) -0.022(2) 0.040(3) -0.021(3)
F24 0.224(6) 0.101(4) 0.224(6) -0.082(4) 0.125(5) -0.068(4)
F25 0.228(6) 0.267(7) 0.108(3) 0.024(4) -0.077(4) -0.190(6)
F26 0.181(4) 0.151(4) 0.095(3) -0.005(2) 0.009(3) -0.135(4)
P3 0.0581(7) 0.0550(7) 0.0679(8) -0.0165(6) 0.0019(6) -0.0228(6)
F31 0.088(3) 0.096(3) 0.175(4) -0.002(3) 0.023(3) -0.006(2)
F32 0.169(4) 0.150(4) 0.119(3) 0.016(3) -0.018(3) -0.119(4)
F33 0.169(5) 0.215(6) 0.093(3) -0.067(3) 0.018(3) -0.068(4)
F34 0.129(4) 0.161(5) 0.147(4) -0.007(4) 0.002(3) 0.053(3)
F35 0.203(6) 0.423(11) 0.135(4) -0.152(6) 0.051(4) -0.226(7)
F36 0.154(5) 0.160(5) 0.357(10) 0.018(6) 0.078(6) -0.109(4)
C1 0.197(11) 0.137(9) 0.177(10) 0.052(7) -0.041(9) -0.103(8)
C2 0.095(5) 0.128(7) 0.077(4) -0.020(5) -0.004(4) -0.023(5)
O2 0.147(5) 0.139(5) 0.101(4) -0.047(4) -0.011(4) -0.008(4)
C3 0.126(7) 0.164(8) 0.074(4) -0.001(5) -0.014(4) -0.050(6)
C60 0.225(30) 0.395(43) 0.098(16) 0.011(23) 0.091(18) 0.076(29)
C61 0.255(30) 0.270(28) 0.085(14) -0.045(17) 0.079(19) -0.017(23)
C62 0.283(20) 0.292(19) 0.180(14) -0.012(13) -0.022(14) -0.137(17)

loop_
_atom_site_label
_atom_site_type_symbol
_atom_site_fract_x
_atom_site_fract_y
_atom_site_fract_z
_atom_site_U_iso_or_equiv
_atom_site_thermal_displace_type
_atom_site_occupancy
_atom_site_calc_flag
_atom_site_refinement_flags
_atom_site_disorder_group
Ru1 Ru 0.72700(2) -0.43316(2) 0.347815(13) 0.03079(10) Uani 1 d . .
O1 O 0.1599(2) 0.1289(2) 0.23391(12) 0.0442(6) Uani 1 d . .
N111 N 0.7890(2) -0.3733(3) 0.40716(14) 0.0361(7) Uani 1 d . .
C112 C 0.7218(3) -0.3458(3) 0.4568(2) 0.0396(8) Uani 1 d . .
C113 C 0.7587(4) -0.3148(4) 0.5031(2) 0.0599(12) Uani 1 d . .
H11A H 0.7115(4) -0.2963(4) 0.5380(2) 0.072 Uiso 1 calc R .
C114 C 0.8660(5) -0.3115(6) 0.4976(3) 0.086(2) Uani 1 d . .
H11B H 0.8934(5) -0.2915(6) 0.5293(3) 0.103 Uiso 1 calc R .
C115 C 0.9327(4) -0.3367(5) 0.4472(2) 0.0655(14) Uani 1 d . .
H11C H 1.0055(4) -0.3325(5) 0.4426(2) 0.079 Uiso 1 calc R .
C116 C 0.8921(3) -0.3681(4) 0.4032(2) 0.0455(9) Uani 1 d . .
H11D H 0.9390(3) -0.3870(4) 0.3683(2) 0.055 Uiso 1 calc R .
N121 N 0.5976(2) -0.4009(2) 0.41266(13) 0.0340(6) Uani 1 d . .
C122 C 0.6097(3) -0.3540(3) 0.4583(2) 0.0357(8) Uani 1 d . .
C123 C 0.5226(3) -0.3171(3) 0.5010(2) 0.0413(8) Uani 1 d . .
H12A H 0.5335(3) -0.2850(3) 0.5324(2) 0.050 Uiso 1 calc R .
C124 C 0.4200(3) -0.3269(3) 0.4980(2) 0.0440(9) Uani 1 d . .
H12B H 0.3596(3) -0.3016(3) 0.5269(2) 0.053 Uiso 1 calc R .
C125 C 0.4071(3) -0.3744(3) 0.4519(2) 0.0426(9) Uani 1 d . .
H12C H 0.3376(3) -0.3825(3) 0.4488(2) 0.051 Uiso 1 calc R .
C126 C 0.4964(3) -0.4100(3) 0.4106(2) 0.0380(8) Uani 1 d . .
H12D H 0.4864(3) -0.4424(3) 0.3791(2) 0.046 Uiso 1 calc R .
N211 N 0.8630(2) -0.4656(2) 0.28625(13) 0.0314(6) Uani 1 d . .
C212 C 0.9519(3) -0.5757(3) 0.2971(2) 0.0312(7) Uani 1 d . .
C213 C 1.0445(3) -0.6103(3) 0.2568(2) 0.0377(8) Uani 1 d . .
H21A H 1.1053(3) -0.6869(3) 0.2644(2) 0.045 Uiso 1 calc R .
C214 C 1.0485(3) -0.5337(3) 0.2058(2) 0.0448(9) Uani 1 d . .
H21B H 1.1112(3) -0.5569(3) 0.1778(2) 0.054 Uiso 1 calc R .
C215 C 0.9600(3) -0.4228(4) 0.1962(2) 0.0460(9) Uani 1 d . .
H21C H 0.9617(3) -0.3679(4) 0.1619(2) 0.055 Uiso 1 calc R .
C216 C 0.8688(3) -0.3925(3) 0.2369(2) 0.0386(8) Uani 1 d . .
H21D H 0.8074(3) -0.3162(3) 0.2294(2) 0.046 Uiso 1 calc R .
N221 N 0.8481(2) -0.5958(2) 0.38897(13) 0.0331(6) Uani 1 d . .
C222 C 0.9423(3) -0.6487(3) 0.3545(2) 0.0326(7) Uani 1 d . .
C223 C 1.0241(3) -0.7629(3) 0.3748(2) 0.0405(8) Uani 1 d . .
H22A H 1.0880(3) -0.8001(3) 0.3497(2) 0.049 Uiso 1 calc R .
C224 C 1.0115(3) -0.8209(3) 0.4311(2) 0.0453(9) Uani 1 d . .
H22B H 1.0657(3) -0.8990(3) 0.4451(2) 0.054 Uiso 1 calc R .
C225 C 0.9190(3) -0.7649(3) 0.4674(2) 0.0446(9) Uani 1 d . .
H22C H 0.9104(3) -0.8030(3) 0.5071(2) 0.054 Uiso 1 calc R .
C226 C 0.8396(3) -0.6528(3) 0.4450(2) 0.0398(8) Uani 1 d . .
H22D H 0.7763(3) -0.6144(3) 0.4701(2) 0.048 Uiso 1 calc R .
N311 N 0.6436(2) -0.4831(2) 0.29382(13) 0.0322(6) Uani 1 d . .
C312 C 0.5575(3) -0.3978(3) 0.2541(2) 0.0350(8) Uani 1 d . .
C313 C 0.4890(3) -0.4200(3) 0.2182(2) 0.0408(8) Uani 1 d . .
H31A H 0.4296(3) -0.3597(3) 0.1902(2) 0.049 Uiso 1 calc R .
C314 C 0.5085(4) -0.5304(4) 0.2238(2) 0.0487(10) Uani 1 d . .
H31B H 0.4627(4) -0.5468(4) 0.1995(2) 0.058 Uiso 1 calc R .
C315 C 0.5952(4) -0.6178(3) 0.2652(2) 0.0459(9) Uani 1 d . .
H31C H 0.6086(4) -0.6941(3) 0.2703(2) 0.055 Uiso 1 calc R .
C316 C 0.6610(3) -0.5905(3) 0.2986(2) 0.0387(8) Uani 1 d . .
H31D H 0.7216(3) -0.6501(3) 0.3263(2) 0.046 Uiso 1 calc R .
N321 N 0.6128(2) -0.2792(2) 0.29497(14) 0.0343(6) Uani 1 d . .
C322 C 0.5415(3) -0.2828(3) 0.2541(2) 0.0340(8) Uani 1 d . .
C323 C 0.4604(3) -0.1834(3) 0.2160(2) 0.0414(9) Uani 1 d . .
H32A H 0.4102(3) -0.1865(3) 0.1878(2) 0.050 Uiso 1 calc R .
C324 C 0.4537(3) -0.0802(3) 0.2198(2) 0.0448(9) Uani 1 d . .
H32B H 0.3988(3) -0.0119(3) 0.1940(2) 0.054 Uiso 1 calc R .
C325 C 0.5269(3) -0.0763(3) 0.2611(2) 0.0430(9) Uani 1 d . .
C326 C 0.6048(3) -0.1777(3) 0.2977(2) 0.0383(8) Uani 1 d . .
H32C H 0.6552(3) -0.1759(3) 0.3263(2) 0.046 Uiso 1 calc R .
C410 C 0.5282(3) 0.0345(3) 0.2637(3) 0.0561(12) Uani 1 d . .
H41A H 0.5759(3) 0.0219(3) 0.3003(3) 0.067 Uiso 1 calc R .
H41B H 0.5672(3) 0.0565(3) 0.2268(3) 0.067 Uiso 1 calc R .
N411 N 0.4074(3) 0.1289(3) 0.2666(2) 0.0552(10) Uani 1 d . .
C412 C 0.3945(4) 0.2345(4) 0.2242(3) 0.081(2) Uani 1 d . .
H41C H 0.3213(4) 0.2994(4) 0.2339(3) 0.097 Uiso 1 calc R .
H41D H 0.4626(4) 0.2474(4) 0.2313(3) 0.097 Uiso 1 calc R .
C413 C 0.3885(5) 0.2324(4) 0.1586(3) 0.083(2) Uani 1 d . .
H41E H 0.3821(5) 0.3044(4) 0.1327(3) 0.100 Uiso 1 calc R .
H41F H 0.4620(5) 0.1688(4) 0.1480(3) 0.100 Uiso 1 calc R .
O414 O 0.2881(3) 0.2185(3) 0.1466(2) 0.0762(10) Uani 1 d . .
C415 C 0.2821(7) 0.2046(8) 0.0845(3) 0.115(3) Uani 1 d . .
H41G H 0.3593(7) 0.1450(8) 0.0742(3) 0.139 Uiso 1 calc R .
H41H H 0.2642(7) 0.2768(8) 0.0548(3) 0.139 Uiso 1 calc R .
C416 C 0.1837(7) 0.1705(6) 0.0805(3) 0.116(3) Uani 1 d . .
H41I H 0.1115(7) 0.2191(6) 0.1005(3) 0.140 Uiso 1 calc R .
H41J H 0.1631(7) 0.1799(6) 0.0370(3) 0.140 Uiso 1 calc R .
O417 O 0.2265(4) 0.0575(5) 0.1104(2) 0.1015(14) Uani 1 d . .
C418 C 0.1631(6) 0.0066(6) 0.0941(3) 0.093(2) Uani 1 d . .
H41K H 0.2085(6) -0.0768(6) 0.1086(3) 0.112 Uiso 1 calc R .
H41L H 0.1559(6) 0.0224(6) 0.0486(3) 0.112 Uiso 1 calc R .
C419 C 0.0420(4) 0.0462(5) 0.1195(2) 0.073(2) Uani 1 d . .
H41M H 0.0042(4) 0.0041(5) 0.1070(2) 0.088 Uiso 1 calc R .
H41N H -0.0064(4) 0.1279(5) 0.1011(2) 0.088 Uiso 1 calc R .
N420 N 0.0400(3) 0.0305(3) 0.1897(2) 0.0522(9) Uani 1 d . .
C421 C 0.0920(5) -0.0939(4) 0.2190(3) 0.0678(14) Uani 1 d . .
H42A H 0.0426(5) -0.1253(4) 0.2065(3) 0.081 Uiso 1 calc R .
H42B H 0.1726(5) -0.1341(4) 0.2033(3) 0.081 Uiso 1 calc R .
C422 C 0.1001(4) -0.1174(4) 0.2880(3) 0.0702(14) Uani 1 d . .
H42C H 0.0217(4) -0.0721(4) 0.3044(3) 0.084 Uiso 1 calc R .
H42D H 0.1248(4) -0.1991(4) 0.3051(3) 0.084 Uiso 1 calc R .
O423 O 0.1847(3) -0.0875(3) 0.30491(14) 0.0556(7) Uani 1 d . .
C424 C 0.1908(4) -0.0964(5) 0.3685(2) 0.0674(14) Uani 1 d . .
H42E H 0.1983(4) -0.1712(5) 0.3906(2) 0.081 Uiso 1 calc R .
H42F H 0.1171(4) -0.0362(5) 0.3815(2) 0.081 Uiso 1 calc R .
C425 C 0.2962(4) -0.0839(4) 0.3841(2) 0.0621(13) Uani 1 d . .
H42G H 0.3016(4) -0.0910(4) 0.4291(2) 0.075 Uiso 1 calc R .
H42H H 0.3698(4) -0.1451(4) 0.3718(2) 0.075 Uiso 1 calc R .
O426 O 0.2846(3) 0.0242(3) 0.35284(14) 0.0552(8) Uani 1 d . .
C427 C 0.3727(4) 0.0483(5) 0.3725(2) 0.071(2) Uani 1 d . .
H42I H 0.4513(4) -0.0195(5) 0.3750(2) 0.085 Uiso 1 calc R .
H42J H 0.3545(4) 0.0656(5) 0.4141(2) 0.085 Uiso 1 calc R .
C428 C 0.3774(4) 0.1476(4) 0.3289(3) 0.072(2) Uani 1 d . .
H42K H 0.2991(4) 0.2155(4) 0.3276(3) 0.086 Uiso 1 calc R .
H42L H 0.4370(4) 0.1637(4) 0.3449(3) 0.086 Uiso 1 calc R .
C429 C -0.0855(4) 0.0949(4) 0.2115(2) 0.0605(12) Uani 1 d . .
H42M H -0.1304(4) 0.0531(4) 0.2080(2) 0.073 Uiso 1 calc R .
H42N H -0.0809(4) 0.0955(4) 0.2555(2) 0.073 Uiso 1 calc R .
N511 N -0.3152(4) 0.3556(4) 0.1072(2) 0.0659(11) Uani 1 d . .
C512 C -0.2487(4) 0.2464(4) 0.1377(2) 0.0610(12) Uani 1 d . .
H51B H -0.2683(4) 0.1894(4) 0.1322(2) 0.073 Uiso 1 calc R .
C513 C -0.1533(4) 0.2152(4) 0.1767(2) 0.0510(10) Uani 1 d . .
C514 C -0.1276(4) 0.3010(4) 0.1842(2) 0.0564(11) Uani 1 d . .
H51C H -0.0635(4) 0.2830(4) 0.2109(2) 0.068 Uiso 1 calc R .
C515 C -0.1936(4) 0.4103(3) 0.1538(2) 0.0473(10) Uani 1 d . .
H51D H -0.1756(4) 0.4684(3) 0.1591(2) 0.057 Uiso 1 calc R .
C516 C -0.2865(4) 0.4358(4) 0.1155(2) 0.0498(10) Uani 1 d . .
N521 N -0.3419(4) 0.6381(4) 0.0992(2) 0.0717(12) Uani 1 d . .
C522 C -0.4151(5) 0.7491(4) 0.0714(3) 0.0702(14) Uani 1 d . .
H52B H -0.4032(5) 0.8078(4) 0.0813(3) 0.084 Uiso 1 calc R .
C523 C -0.5037(5) 0.7784(5) 0.0304(3) 0.078(2) Uani 1 d . .
H52C H -0.5540(5) 0.8559(5) 0.0126(3) 0.093 Uiso 1 calc R .
C524 C -0.5186(5) 0.6935(6) 0.0154(3) 0.081(2) Uani 1 d . .
H52D H -0.5790(5) 0.7124(6) -0.0139(3) 0.097 Uiso 1 calc R .
C525 C -0.4480(4) 0.5806(4) 0.0419(2) 0.0560(11) Uani 1 d . .
H52E H -0.4593(4) 0.5220(4) 0.0312(2) 0.067 Uiso 1 calc R .
C526 C -0.3607(4) 0.5551(4) 0.0841(2) 0.0505(10) Uani 1 d . .
P1 P 0.23550(10) 0.52009(10) 0.33705(6) 0.0530(3) Uani 1 d . .
F11 F 0.2113(3) 0.5518(3) 0.40406(15) 0.0869(10) Uani 1 d . .
F12 F 0.3607(2) 0.4179(3) 0.36203(15) 0.0834(9) Uani 1 d . .
F13 F 0.1089(2) 0.6240(2) 0.3127(2) 0.0787(9) Uani 1 d . .
F14 F 0.1745(3) 0.4384(2) 0.35741(14) 0.0718(8) Uani 1 d . .
F15 F 0.2602(2) 0.4885(3) 0.27124(13) 0.0703(8) Uani 1 d . .
F16 F 0.2957(2) 0.6028(3) 0.31777(15) 0.0740(8) Uani 1 d . .
P2 P -1.23032(12) 0.92955(11) -0.89456(6) 0.0568(3) Uani 1 d . .
F21 F -1.3125(4) 0.9549(4) -0.9500(2) 0.131(2) Uani 1 d . .
F22 F -1.2810(3) 0.8543(3) -0.8514(2) 0.0987(11) Uani 1 d . .
F23 F -1.1412(4) 0.8206(4) -0.9182(2) 0.139(2) Uani 1 d . .
F24 F -1.3161(6) 1.0369(4) -0.8726(3) 0.184(3) Uani 1 d . .
F25 F -1.1414(5) 0.9003(6) -0.8422(2) 0.177(3) Uani 1 d . .
F26 F -1.1748(4) 1.0024(4) -0.9368(2) 0.123(2) Uani 1 d . .
P3 P -0.76946(12) 0.94611(11) -0.39816(6) 0.0610(3) Uani 1 d . .
F31 F -0.8945(4) 1.0512(4) -0.4102(2) 0.140(2) Uani 1 d . .
F32 F -0.8378(4) 0.8767(4) -0.3648(2) 0.134(2) Uani 1 d . .
F33 F -0.7846(5) 0.9226(5) -0.4615(2) 0.162(2) Uani 1 d . .
F34 F -0.6475(5) 0.8405(5) -0.3900(3) 0.198(3) Uani 1 d . .
F35 F -0.7543(5) 0.9564(7) -0.3338(2) 0.207(3) Uani 1 d . .
F36 F -0.7077(5) 1.0146(5) -0.4270(4) 0.225(4) Uani 1 d . .
C1 C 0.2493(10) 0.5730(9) 0.1014(5) 0.172(5) Uani 1 d . .
H1A H 0.2961(10) 0.5359(9) 0.1401(5) 0.258 Uiso 1 calc R .
H1B H 0.2962(10) 0.5378(9) 0.0680(5) 0.258 Uiso 1 calc R .
H1C H 0.1767(10) 0.5640(9) 0.1052(5) 0.258 Uiso 1 calc R .
C2 C 0.2173(7) 0.6952(8) 0.0875(3) 0.111(3) Uani 1 d . .
O2 O 0.2526(6) 0.7420(5) 0.1189(3) 0.148(2) Uani 1 d . .
C3 C 0.1451(7) 0.7661(8) 0.0296(3) 0.131(3) Uani 1 d . .
H3A H 0.1296(7) 0.8452(8) 0.0255(3) 0.196 Uiso 1 calc R .
H3B H 0.0695(7) 0.7630(8) 0.0314(3) 0.196 Uiso 1 calc R .
H3C H 0.1889(7) 0.7367(8) -0.0058(3) 0.196 Uiso 1 calc R .
C60 C 0.1374(27) 0.5387(32) 0.0576(12) 0.344(27) Uani 0.50 d PDU .
C61 C 0.0585(29) 0.5338(29) 0.0075(12) 0.248(17) Uani 0.50 d PDU .
C62 C 0.0383(19) 0.4667(17) -0.0373(7) 0.254(7) Uani 1 d DU .

loop_
_atom_type_symbol
_atom_type_description
_atom_type_scat_dispersion_real
_atom_type_scat_dispersion_imag
_atom_type_scat_source
C C 0.0033 0.0016 'International Tables Vol C Tables 4.2.6.8 and 6.1.1.4'
H H 0.0000 0.0000 'International Tables Vol C Tables 4.2.6.8 and 6.1.1.4'
N N 0.0061 0.0033 'International Tables Vol C Tables 4.2.6.8 and 6.1.1.4'
O O 0.0106 0.0060 'International Tables Vol C Tables 4.2.6.8 and 6.1.1.4'
F F 0.0171 0.0103 'International Tables Vol C Tables 4.2.6.8 and 6.1.1.4'
P P 0.1023 0.0942 'International Tables Vol C Tables 4.2.6.8 and 6.1.1.4'
Ru Ru -1.2594 0.8363 'International Tables Vol C Tables 4.2.6.8 and 6.1.1.4'

loop_
_geom_angle_atom_site_label_1
_geom_angle_atom_site_label_2
_geom_angle_atom_site_label_3
_geom_angle
_geom_angle_site_symmetry_1
_geom_angle_site_symmetry_3
_geom_angle_publ_flag
N321 Ru1 N121 86.70(11) . . ?
N321 Ru1 N311 78.87(11) . . ?
N121 Ru1 N311 93.83(11) . . ?
N321 Ru1 N221 171.65(11) . . ?
N121 Ru1 N221 99.90(11) . . ?
N311 Ru1 N221 95.49(11) . . ?
N321 Ru1 N111 98.24(11) . . ?
N121 Ru1 N111 78.95(11) . . ?
N311 Ru1 N111 172.42(11) . . ?
N221 Ru1 N111 88.10(11) . . ?
N321 Ru1 N211 94.78(11) . . ?
N121 Ru1 N211 176.83(10) . . ?
N311 Ru1 N211 89.20(11) . . ?
N221 Ru1 N211 78.88(11) . . ?
N111 Ru1 N211 98.06(11) . . ?
C116 N111 C112 118.5(3) . . ?
C116 N111 Ru1 126.0(3) . . ?
C112 N111 Ru1 115.3(2) . . ?
N111 C112 C113 121.3(3) . . ?
N111 C112 C122 115.7(3) . . ?
C113 C112 C122 123.0(4) . . ?
C114 C113 C112 118.4(4) . . ?
C115 C114 C113 120.5(4) . . ?
C114 C115 C116 118.2(4) . . ?
N111 C116 C115 122.9(4) . . ?
C126 N121 C122 117.2(3) . . ?
C126 N121 Ru1 126.4(2) . . ?
C122 N121 Ru1 116.0(2) . . ?
N121 C122 C123 121.7(3) . . ?
N121 C122 C112 113.8(3) . . ?
C123 C122 C112 124.5(3) . . ?
C124 C123 C122 120.1(3) . . ?
C123 C124 C125 118.5(4) . . ?
C126 C125 C124 119.2(3) . . ?
N121 C126 C125 123.2(3) . . ?
C216 N211 C212 118.5(3) . . ?
C216 N211 Ru1 126.6(2) . . ?
C212 N211 Ru1 114.8(2) . . ?
N211 C212 C213 120.5(3) . . ?
N211 C212 C222 114.9(3) . . ?
C213 C212 C222 124.6(3) . . ?
C214 C213 C212 120.1(3) . . ?
C213 C214 C215 118.8(4) . . ?
C216 C215 C214 119.1(4) . . ?
N211 C216 C215 123.0(3) . . ?
C226 N221 C222 118.7(3) . . ?
C226 N221 Ru1 125.8(2) . . ?
C222 N221 Ru1 115.4(2) . . ?
N221 C222 C223 120.8(3) . . ?
N221 C222 C212 114.9(3) . . ?
C223 C222 C212 124.2(3) . . ?
C224 C223 C222 119.6(4) . . ?
C223 C224 C225 119.3(4) . . ?
C226 C225 C224 118.9(4) . . ?
N221 C226 C225 122.5(4) . . ?
C316 N311 C312 118.6(3) . . ?
C316 N311 Ru1 125.5(2) . . ?
C312 N311 Ru1 115.7(2) . . ?
N311 C312 C313 121.1(3) . . ?
N311 C312 C322 114.7(3) . . ?
C313 C312 C322 124.2(3) . . ?
C314 C313 C312 119.3(4) . . ?
C313 C314 C315 119.8(4) . . ?
C316 C315 C314 118.1(4) . . ?
N311 C316 C315 123.1(3) . . ?
C326 N321 C322 118.8(3) . . ?
C326 N321 Ru1 125.3(2) . . ?
C322 N321 Ru1 115.8(2) . . ?
N321 C322 C323 120.7(3) . . ?
N321 C322 C312 114.9(3) . . ?
C323 C322 C312 124.4(3) . . ?
C324 C323 C322 119.4(3) . . ?
C325 C324 C323 120.0(4) . . ?
C326 C325 C324 117.7(3) . . ?
C326 C325 C410 120.4(3) . . ?
C324 C325 C410 121.7(4) . . ?
N321 C326 C325 123.3(3) . . ?
N411 C410 C325 112.7(3) . . ?
C428 N411 C412 110.9(4) . . ?
C428 N411 C410 112.4(4) . . ?
C412 N411 C410 110.6(4) . . ?
C413 C412 N411 113.6(4) . . ?
O414 C413 C412 110.0(5) . . ?
C413 O414 C415 113.5(5) . . ?
O414 C415 C416 108.4(5) . . ?
O417 C416 C415 107.5(6) . . ?
C416 O417 C418 112.7(6) . . ?
O417 C418 C419 113.9(5) . . ?
C418 C419 N420 114.2(4) . . ?
C421 N420 C429 110.5(4) . . ?
C421 N420 C419 109.9(4) . . ?
C429 N420 C419 111.4(4) . . ?
C422 C421 N420 113.5(4) . . ?
O423 C422 C421 108.1(4) . . ?
C424 O423 C422 112.4(4) . . ?
O423 C424 C425 109.2(4) . . ?
O426 C425 C424 109.8(4) . . ?
C425 O426 C427 112.6(4) . . ?
O426 C427 C428 111.2(4) . . ?
N411 C428 C427 113.5(4) . . ?
C513 C429 N420 114.6(4) . . ?
C516 N511 C512 118.2(4) . . ?
N511 C512 C513 122.5(4) . . ?
C512 C513 C514 117.2(4) . . ?
C512 C513 C429 120.8(4) . . ?
C514 C513 C429 121.9(4) . . ?
C515 C514 C513 120.6(4) . . ?
C514 C515 C516 119.5(4) . . ?
N511 C516 C515 121.9(4) . . ?
N511 C516 C526 118.5(4) . . ?
C515 C516 C526 119.6(4) . . ?
C526 N521 C522 117.4(4) . . ?
C523 C522 N521 122.9(5) . . ?
C522 C523 C524 118.1(5) . . ?
C523 C524 C525 121.6(5) . . ?
C526 C525 C524 118.2(5) . . ?
N521 C526 C525 121.6(4) . . ?
N521 C526 C516 118.3(4) . . ?
C525 C526 C516 120.1(4) . . ?
F12 P1 F15 90.3(2) . . ?
F12 P1 F13 179.2(2) . . ?
F15 P1 F13 90.5(2) . . ?
F12 P1 F14 90.4(2) . . ?
F15 P1 F14 90.8(2) . . ?
F13 P1 F14 89.8(2) . . ?
F12 P1 F16 89.8(2) . . ?
F15 P1 F16 90.3(2) . . ?
F13 P1 F16 90.0(2) . . ?
F14 P1 F16 179.0(2) . . ?
F12 P1 F11 89.4(2) . . ?
F15 P1 F11 179.6(2) . . ?
F13 P1 F11 89.8(2) . . ?
F14 P1 F11 89.4(2) . . ?
F16 P1 F11 89.6(2) . . ?
F24 P2 F25 89.9(4) . . ?
F24 P2 F21 93.4(4) . . ?
F25 P2 F21 176.1(3) . . ?
F24 P2 F23 178.9(3) . . ?
F25 P2 F23 90.2(3) . . ?
F21 P2 F23 86.4(3) . . ?
F24 P2 F22 93.2(3) . . ?
F25 P2 F22 88.5(2) . . ?
F21 P2 F22 93.3(2) . . ?
F23 P2 F22 87.9(2) . . ?
F24 P2 F26 87.8(3) . . ?
F25 P2 F26 89.7(2) . . ?
F21 P2 F26 88.4(2) . . ?
F23 P2 F26 91.1(3) . . ?
F22 P2 F26 177.9(2) . . ?
F36 P3 F35 94.0(4) . . ?
F36 P3 F34 87.7(4) . . ?
F35 P3 F34 88.6(4) . . ?
F36 P3 F31 92.8(3) . . ?
F35 P3 F31 95.0(4) . . ?
F34 P3 F31 176.3(3) . . ?
F36 P3 F33 91.4(4) . . ?
F35 P3 F33 173.7(4) . . ?
F34 P3 F33 88.5(3) . . ?
F31 P3 F33 87.9(3) . . ?
F36 P3 F32 177.1(4) . . ?
F35 P3 F32 83.5(3) . . ?
F34 P3 F32 93.8(4) . . ?
F31 P3 F32 85.9(3) . . ?
F33 P3 F32 91.1(3) . . ?
O2 C2 C1 124.5(8) . . ?
O2 C2 C3 118.2(9) . . ?
C1 C2 C3 117.1(9) . . ?
C62 C61 C60 105.7(22) 2_565 . ?
C62 C61 C62 86.6(25) 2_565 . ?
C60 C61 C62 150.2(27) . . ?
C61 C62 C61 93.4(25) 2_565 . ?
C61 C62 C62 51.7(16) 2_565 2_565 ?
C61 C62 C62 41.8(13) . 2_565 ?

loop_
_geom_bond_atom_site_label_1
_geom_bond_atom_site_label_2
_geom_bond_distance
_geom_bond_site_symmetry_2
_geom_bond_publ_flag
Ru1 N321 2.054(3) . ?
Ru1 N121 2.059(3) . ?
Ru1 N311 2.061(3) . ?
Ru1 N221 2.061(3) . ?
Ru1 N111 2.062(3) . ?
Ru1 N211 2.067(3) . ?
N111 C116 1.341(5) . ?
N111 C112 1.354(5) . ?
C112 C113 1.382(5) . ?
C112 C122 1.479(5) . ?
C113 C114 1.381(6) . ?
C114 C115 1.364(7) . ?
C115 C116 1.368(6) . ?
N121 C126 1.354(4) . ?
N121 C122 1.365(4) . ?
C122 C123 1.384(5) . ?
C123 C124 1.379(5) . ?
C124 C125 1.382(5) . ?
C125 C126 1.378(5) . ?
N211 C216 1.333(4) . ?
N211 C212 1.372(4) . ?
C212 C213 1.389(5) . ?
C212 C222 1.473(5) . ?
C213 C214 1.377(5) . ?
C214 C215 1.378(5) . ?
C215 C216 1.378(5) . ?
N221 C226 1.344(5) . ?
N221 C222 1.357(4) . ?
C222 C223 1.398(5) . ?
C223 C224 1.370(6) . ?
C224 C225 1.382(6) . ?
C225 C226 1.377(5) . ?
N311 C316 1.348(5) . ?
N311 C312 1.358(4) . ?
C312 C313 1.393(5) . ?
C312 C322 1.476(5) . ?
C313 C314 1.378(5) . ?
C314 C315 1.389(6) . ?
C315 C316 1.376(5) . ?
N321 C326 1.347(4) . ?
N321 C322 1.357(4) . ?
C322 C323 1.392(5) . ?
C323 C324 1.384(5) . ?
C324 C325 1.382(5) . ?
C325 C326 1.380(5) . ?
C325 C410 1.525(5) . ?
C410 N411 1.482(5) . ?
N411 C428 1.459(7) . ?
N411 C412 1.478(6) . ?
C412 C413 1.477(9) . ?
C413 O414 1.426(6) . ?
O414 C415 1.449(8) . ?
C415 C416 1.537(10) . ?
C416 O417 1.386(8) . ?
O417 C418 1.391(7) . ?
C418 C419 1.488(8) . ?
C419 N420 1.533(6) . ?
N420 C421 1.503(6) . ?
N420 C429 1.523(5) . ?
C421 C422 1.502(8) . ?
C422 O423 1.414(5) . ?
O423 C424 1.402(6) . ?
C424 C425 1.501(7) . ?
C425 O426 1.423(6) . ?
O426 C427 1.426(5) . ?
C427 C428 1.501(8) . ?
C429 C513 1.499(6) . ?
N511 C516 1.349(6) . ?
N511 C512 1.361(6) . ?
C512 C513 1.387(6) . ?
C513 C514 1.391(6) . ?
C514 C515 1.360(6) . ?
C515 C516 1.373(5) . ?
C516 C526 1.478(6) . ?
N521 C526 1.368(6) . ?
N521 C522 1.376(6) . ?
C522 C523 1.357(7) . ?
C523 C524 1.361(8) . ?
C524 C525 1.381(7) . ?
C525 C526 1.375(6) . ?
P1 F12 1.584(3) . ?
P1 F15 1.586(3) . ?
P1 F13 1.600(3) . ?
P1 F14 1.602(3) . ?
P1 F16 1.603(3) . ?
P1 F11 1.613(3) . ?
P2 F24 1.519(4) . ?
P2 F25 1.541(4) . ?
P2 F21 1.553(4) . ?
P2 F23 1.562(4) . ?
P2 F22 1.573(3) . ?
P2 F26 1.583(4) . ?
P3 F36 1.496(5) . ?
P3 F35 1.506(5) . ?
P3 F34 1.534(4) . ?
P3 F31 1.557(4) . ?
P3 F33 1.558(5) . ?
P3 F32 1.598(4) . ?
C1 C2 1.476(12) . ?
C2 O2 1.266(10) . ?
C2 C3 1.498(9) . ?
C60 C61 1.59(3) . ?
C61 C62 1.36(3) 2_565 ?
C61 C62 1.60(2) . ?
C62 C61 1.36(3) 2_565 ?
C62 C62 2.03(4) 2_565 ?
